data_7024454
loop_
_publ_author_name
'Clegg, William'
'Conway, Ben'
'Garc\'ia-Alvarez, Pablo'
'Kennedy, Alan R.'
'Klett, Jan'
'Mulvey, Robert E.'
'Russo, Luca'

_publ_section_title
;
 Potassium-mediated zincation of ferrocene and ruthenocene: potassium, the
 architect behind supramolecular structural variations.
;
_journal_issue 1
_journal_name_full 'Dalton transactions (Cambridge, England : 2003)'
_journal_page_first 62
_journal_page_last 65
_journal_paper_doi 10.1039/b917202p
_journal_volume 39
_journal_year 2010
_chemical_formula_moiety 'C21 H38 Fe K N3 Zn'
_chemical_formula_sum 'C21 H38 Fe K N3 Zn'
_chemical_formula_weight 492.86
_chemical_name_systematic
;
?
;
_space_group_IT_number 29
_symmetry_cell_setting orthorhombic
_symmetry_space_group_name_Hall 'P 2c -2ac'
_symmetry_space_group_name_H-M 'P c a 21'
_atom_sites_solution_hydrogens geom
_atom_sites_solution_primary direct
_atom_sites_solution_secondary difmap
_audit_creation_method SHELXL-97
_cell_angle_alpha 90.00
_cell_angle_beta 90.00
_cell_angle_gamma 90.00
_cell_formula_units_Z 4
_cell_length_a 18.2193(7)
_cell_length_b 7.5981(4)
_cell_length_c 17.7793(7)
_cell_measurement_reflns_used 4538
_cell_measurement_temperature 123(2)
_cell_measurement_theta_max 30.11
_cell_measurement_theta_min 2.50
_cell_volume 2461.23(19)
_computing_cell_refinement CrysAlisPro
_computing_data_collection CrysAlisPro
_computing_data_reduction CrysAlisPro
_computing_publication_material SHELXL97
_computing_structure_refinement 'SHELXL97 (Sheldrick, 1997)'
_computing_structure_solution 'SHELXS97 (Sheldrick, 1997)'
_diffrn_ambient_temperature 123(2)
_diffrn_measured_fraction_theta_full 0.999
_diffrn_measured_fraction_theta_max 0.991
_diffrn_measurement_device_type 'Oxford Diffraction Gemini S'
_diffrn_measurement_method '\w scans'
_diffrn_radiation_monochromator graphite
_diffrn_radiation_source 'fine-focus sealed tube'
_diffrn_radiation_type MoK\a
_diffrn_radiation_wavelength 0.71073
_diffrn_reflns_av_R_equivalents 0.0517
_diffrn_reflns_av_sigmaI/netI 0.1075
_diffrn_reflns_limit_h_max 24
_diffrn_reflns_limit_h_min -24
_diffrn_reflns_limit_k_max 10
_diffrn_reflns_limit_k_min -6
_diffrn_reflns_limit_l_max 24
_diffrn_reflns_limit_l_min -23
_diffrn_reflns_number 14510
_diffrn_reflns_theta_full 27.50
_diffrn_reflns_theta_max 29.00
_diffrn_reflns_theta_min 2.51
_diffrn_standards_number 0
_exptl_absorpt_coefficient_mu 1.743
_exptl_absorpt_correction_T_max 1.000
_exptl_absorpt_correction_T_min 0.934
_exptl_absorpt_correction_type multi-scan
_exptl_absorpt_process_details
;
CrysAlis RED, Oxford Diffraction Ltd.,
Version 1.171.32.24 (release 21-04-2008 CrysAlis171 .NET)
(compiled Apr 21 2008,18:23:10)
Empirical absorption correction using spherical harmonics,
implemented in SCALE3 ABSPACK scaling algorithm.
;
_exptl_crystal_colour orange
_exptl_crystal_density_diffrn 1.330
_exptl_crystal_density_method 'not measured'
_exptl_crystal_description prism
_exptl_crystal_F_000 1040
_exptl_crystal_size_max 0.2
_exptl_crystal_size_mid 0.1
_exptl_crystal_size_min 0.05
_refine_diff_density_max 0.519
_refine_diff_density_min -0.350
_refine_diff_density_rms 0.066
_refine_ls_abs_structure_details 'Flack H D (1983), Acta Cryst. A39, 876-881'
_refine_ls_abs_structure_Flack 0.010(10)
_refine_ls_extinction_method none
_refine_ls_goodness_of_fit_ref 0.799
_refine_ls_hydrogen_treatment constr
_refine_ls_matrix_type full
_refine_ls_number_parameters 270
_refine_ls_number_reflns 6300
_refine_ls_number_restraints 1
_refine_ls_restrained_S_all 0.799
_refine_ls_R_factor_all 0.0717
_refine_ls_R_factor_gt 0.0374
_refine_ls_shift/su_max 0.001
_refine_ls_shift/su_mean 0.000
_refine_ls_structure_factor_coef Fsqd
_refine_ls_weighting_details 'calc w=1/[\s^2^(Fo^2^)+(0.0121P)^2^+0.0000P] where P=(Fo^2^+2Fc^2^)/3'
_refine_ls_weighting_scheme calc
_refine_ls_wR_factor_gt 0.0448
_refine_ls_wR_factor_ref 0.0486
_reflns_number_gt 4138
_reflns_number_total 6300
_reflns_threshold_expression I>2\s(I)
_cod_data_source_file b917202p.txt
_cod_data_source_block pgaben3
_cod_database_code 7024454

loop_
_symmetry_equiv_pos_as_xyz
'x, y, z'
'-x, -y, z+1/2'
'-x+1/2, y, z+1/2'
'x+1/2, -y, z'

loop_
_atom_site_label
_atom_site_type_symbol
_atom_site_fract_x
_atom_site_fract_y
_atom_site_fract_z
_atom_site_U_iso_or_equiv
_atom_site_adp_type
_atom_site_occupancy
_atom_site_symmetry_multiplicity
_atom_site_calc_flag
_atom_site_refinement_flags
_atom_site_disorder_assembly
_atom_site_disorder_group
Zn1 Zn 0.353279(17) 0.91881(4) 0.04357(2) 0.02474(8) Uani 1 1 d . . .
Fe1 Fe 0.44860(2) 1.15931(6) -0.07810(2) 0.02674(11) Uani 1 1 d . . .
K1 K 0.32043(3) 0.48938(8) 0.09328(4) 0.02153(14) Uani 1 1 d . . .
N1 N 0.23230(14) 0.5825(5) 0.22206(15) 0.0424(8) Uani 1 1 d . . .
N2 N 0.37073(15) 0.3667(4) 0.23714(14) 0.0329(7) Uani 1 1 d . . .
N3 N 0.17271(14) 0.3622(4) 0.0960(2) 0.0445(8) Uani 1 1 d . . .
C1 C 0.37700(15) 1.1655(4) 0.01243(16) 0.0216(7) Uani 1 1 d . . .
C2 C 0.34801(16) 1.2568(4) -0.05233(17) 0.0273(8) Uani 1 1 d . . .
H2 H 0.3030 1.2284 -0.0764 0.033 Uiso 1 1 calc R . .
C3 C 0.39545(15) 1.3940(4) -0.0752(2) 0.0302(7) Uani 1 1 d . . .
H3 H 0.3882 1.4712 -0.1165 0.036 Uiso 1 1 calc R . .
C4 C 0.45579(17) 1.3950(4) -0.02503(17) 0.0305(8) Uani 1 1 d . . .
H4 H 0.4964 1.4733 -0.0262 0.037 Uiso 1 1 calc R . .
C5 C 0.44421(15) 1.2573(4) 0.02724(16) 0.0248(7) Uani 1 1 d . . .
H5 H 0.4769 1.2292 0.0671 0.030 Uiso 1 1 calc R . .
C10 C 0.5344(3) 0.9852(8) -0.0752(4) 0.0270(15) Uiso 0.60 1 d P . 1
H10 H 0.5632 0.9542 -0.0327 0.032 Uiso 0.60 1 calc PR . 1
C6 C 0.4688(4) 0.8978(8) -0.0979(3) 0.0263(14) Uiso 0.60 1 d P . 1
H6 H 0.4459 0.7995 -0.0747 0.032 Uiso 0.60 1 calc PR . 1
C7 C 0.4446(5) 0.9943(13) -0.1653(6) 0.043(3) Uiso 0.60 1 d P . 1
H7 H 0.4013 0.9673 -0.1928 0.052 Uiso 0.60 1 calc PR . 1
C8 C 0.4912(4) 1.1252(11) -0.1833(4) 0.035(2) Uiso 0.60 1 d P . 1
H8 H 0.4872 1.2029 -0.2250 0.042 Uiso 0.60 1 calc PR . 1
C9 C 0.5503(4) 1.1249(10) -0.1252(4) 0.032(2) Uiso 0.60 1 d P . 1
H9 H 0.5908 1.2034 -0.1224 0.038 Uiso 0.60 1 calc PR . 1
C11 C 0.42743(16) 0.8016(4) 0.11321(17) 0.0338(9) Uani 1 1 d . . .
H11A H 0.4675 0.8840 0.1240 0.051 Uiso 1 1 calc R . .
H11B H 0.4473 0.6962 0.0888 0.051 Uiso 1 1 calc R . .
H11C H 0.4032 0.7683 0.1603 0.051 Uiso 1 1 calc R . .
C12 C 0.26520(16) 0.8045(4) -0.00609(17) 0.0337(8) Uani 1 1 d . . .
H12A H 0.2461 0.8824 -0.0454 0.050 Uiso 1 1 calc R . .
H12B H 0.2270 0.7836 0.0317 0.050 Uiso 1 1 calc R . .
H12C H 0.2800 0.6922 -0.0286 0.050 Uiso 1 1 calc R . .
C13 C 0.4502(2) 0.3757(5) 0.2420(2) 0.0600(12) Uani 1 1 d . A .
H13A H 0.4659 0.3432 0.2929 0.090 Uiso 1 1 calc R . .
H13B H 0.4665 0.4958 0.2308 0.090 Uiso 1 1 calc R . .
H13C H 0.4719 0.2940 0.2056 0.090 Uiso 1 1 calc R . .
C14 C 0.3487(2) 0.1855(5) 0.2450(2) 0.0670(13) Uani 1 1 d . A .
H14A H 0.3604 0.1444 0.2958 0.101 Uiso 1 1 calc R . .
H14B H 0.3750 0.1133 0.2081 0.101 Uiso 1 1 calc R . .
H14C H 0.2957 0.1755 0.2364 0.101 Uiso 1 1 calc R . .
C15 C 0.34140(19) 0.4820(5) 0.2948(2) 0.0515(11) Uani 1 1 d . A .
H15A H 0.3647 0.5991 0.2894 0.062 Uiso 1 1 calc R . .
H15B H 0.3555 0.4347 0.3446 0.062 Uiso 1 1 calc R . .
C16 C 0.2602(2) 0.5054(5) 0.2933(2) 0.0502(10) Uani 1 1 d . A .
H16A H 0.2366 0.3895 0.3011 0.060 Uiso 1 1 calc R . .
H16B H 0.2457 0.5826 0.3356 0.060 Uiso 1 1 calc R . .
C17 C 0.2410(2) 0.7710(6) 0.2208(2) 0.0774(14) Uani 1 1 d . A .
H17A H 0.2218 0.8176 0.1734 0.116 Uiso 1 1 calc R . .
H17B H 0.2932 0.8005 0.2254 0.116 Uiso 1 1 calc R . .
H17C H 0.2139 0.8229 0.2630 0.116 Uiso 1 1 calc R . .
C18 C 0.1525(5) 0.5048(12) 0.2144(5) 0.030(2) Uiso 0.56 1 d P A 1
H18A H 0.1513 0.3865 0.2377 0.036 Uiso 0.56 1 calc PR A 1
H18B H 0.1179 0.5809 0.2424 0.036 Uiso 0.56 1 calc PR A 1
C19 C 0.1276(3) 0.4908(9) 0.1343(4) 0.0317(15) Uani 0.56 1 d P A 1
H19A H 0.0755 0.4543 0.1325 0.038 Uiso 0.56 1 calc PR A 1
H19B H 0.1321 0.6066 0.1092 0.038 Uiso 0.56 1 calc PR A 1
C20 C 0.1487(4) 0.3804(11) 0.0107(4) 0.041(2) Uani 0.62 1 d P A 1
H20A H 0.0965 0.3512 0.0058 0.062 Uiso 0.62 1 calc PR A 1
H20B H 0.1778 0.2997 -0.0203 0.062 Uiso 0.62 1 calc PR A 1
H20C H 0.1569 0.5016 -0.0062 0.062 Uiso 0.62 1 calc PR A 1
C18A C 0.1561(5) 0.5785(12) 0.2059(6) 0.036(3) Uani 0.44 1 d P A 2
H18C H 0.1442 0.6647 0.1660 0.043 Uiso 0.44 1 calc PR A 2
H18D H 0.1275 0.6087 0.2514 0.043 Uiso 0.44 1 calc PR A 2
C19A C 0.1378(4) 0.3954(10) 0.1803(5) 0.034(2) Uani 0.44 1 d P A 2
H19C H 0.0839 0.3800 0.1787 0.041 Uiso 0.44 1 calc PR A 2
H19D H 0.1583 0.3086 0.2161 0.041 Uiso 0.44 1 calc PR A 2
C20A C 0.1310(6) 0.4240(18) 0.0464(7) 0.043(3) Uani 0.38 1 d P A 2
H20D H 0.0823 0.3702 0.0510 0.064 Uiso 0.38 1 calc PR A 2
H20E H 0.1512 0.3984 -0.0035 0.064 Uiso 0.38 1 calc PR A 2
H20F H 0.1269 0.5517 0.0529 0.064 Uiso 0.38 1 calc PR A 2
C21 C 0.1712(2) 0.1770(6) 0.1070(2) 0.0695(14) Uani 1 1 d . A .
H21A H 0.1202 0.1373 0.1112 0.104 Uiso 1 1 calc R . .
H21B H 0.1977 0.1474 0.1532 0.104 Uiso 1 1 calc R . .
H21C H 0.1946 0.1185 0.0641 0.104 Uiso 1 1 calc R . .
C99 C 0.5065(6) 0.9376(12) -0.0826(6) 0.032(2) Uiso 0.40 1 d P . 2
H99 H 0.5217 0.8765 -0.0386 0.038 Uiso 0.40 1 calc PR . 2
C95 C 0.4410(5) 0.9076(13) -0.1226(6) 0.029(2) Uiso 0.40 1 d P . 2
H95 H 0.4045 0.8222 -0.1115 0.035 Uiso 0.40 1 calc PR . 2
C98 C 0.5438(9) 1.0665(18) -0.1169(9) 0.068(5) Uiso 0.40 1 d P . 2
H98 H 0.5905 1.1069 -0.1005 0.081 Uiso 0.40 1 calc PR . 2
C97 C 0.5112(6) 1.1276(16) -0.1720(7) 0.034(3) Uiso 0.40 1 d P . 2
H97 H 0.5279 1.2213 -0.2030 0.041 Uiso 0.40 1 calc PR . 2
C96 C 0.4403(8) 1.0272(17) -0.1813(8) 0.045(5) Uiso 0.40 1 d P . 2
H96 H 0.4037 1.0426 -0.2188 0.054 Uiso 0.40 1 calc PR . 2

loop_
_atom_site_aniso_label
_atom_site_aniso_U_11
_atom_site_aniso_U_22
_atom_site_aniso_U_33
_atom_site_aniso_U_23
_atom_site_aniso_U_13
_atom_site_aniso_U_12
Zn1 0.02677(16) 0.02378(18) 0.02366(17) 0.0021(2) 0.0029(2) 0.00094(18)
Fe1 0.0309(2) 0.0235(2) 0.0258(2) 0.0024(2) 0.0077(2) 0.0046(2)
K1 0.0219(3) 0.0215(4) 0.0211(3) -0.0009(3) 0.0012(3) 0.0018(3)
N1 0.0280(16) 0.070(2) 0.0292(17) -0.0105(18) 0.0061(13) 0.0103(17)
N2 0.0409(18) 0.0319(19) 0.0257(17) 0.0024(14) -0.0014(13) 0.0137(14)
N3 0.0214(15) 0.044(2) 0.068(2) -0.020(2) -0.0073(17) -0.0021(15)
C1 0.0219(15) 0.0238(17) 0.0192(17) -0.0064(14) 0.0029(13) 0.0041(14)
C2 0.0267(16) 0.0236(18) 0.0316(19) -0.0050(15) -0.0040(16) 0.0012(15)
C3 0.0321(17) 0.0251(19) 0.0333(19) 0.007(2) 0.0045(17) 0.0046(14)
C4 0.0322(18) 0.0158(19) 0.044(2) -0.0031(17) 0.0059(17) -0.0021(15)
C5 0.0277(15) 0.0216(17) 0.0252(19) -0.0033(15) -0.0026(14) 0.0045(14)
C11 0.0299(18) 0.036(2) 0.036(2) 0.0027(17) 0.0002(16) -0.0021(16)
C12 0.041(2) 0.025(2) 0.034(2) 0.0042(16) -0.0055(16) 0.0037(17)
C13 0.049(2) 0.074(3) 0.057(3) 0.023(2) -0.016(2) 0.009(2)
C14 0.078(3) 0.041(3) 0.082(3) 0.005(2) -0.031(3) 0.000(3)
C15 0.056(3) 0.068(3) 0.030(2) 0.000(2) -0.007(2) 0.010(2)
C16 0.045(2) 0.086(3) 0.0202(17) -0.013(3) 0.0045(17) -0.015(2)
C17 0.072(3) 0.078(4) 0.082(3) 0.005(3) 0.044(3) 0.015(3)
C19 0.017(3) 0.035(4) 0.044(4) 0.004(4) 0.007(3) 0.002(3)
C20 0.029(4) 0.053(6) 0.042(5) -0.006(4) -0.011(4) -0.008(4)
C18A 0.040(6) 0.028(6) 0.039(6) -0.003(5) 0.027(4) 0.001(5)
C19A 0.022(4) 0.031(5) 0.049(5) 0.006(5) 0.009(4) -0.004(4)
C20A 0.047(7) 0.048(8) 0.033(8) -0.011(7) 0.019(7) -0.008(6)
C21 0.048(3) 0.072(3) 0.089(4) 0.008(3) -0.021(2) -0.001(2)

loop_
_atom_type_symbol
_atom_type_description
_atom_type_scat_dispersion_real
_atom_type_scat_dispersion_imag
_atom_type_scat_source
Zn Zn 0.2839 1.4301 'International Tables Vol C Tables 4.2.6.8 and 6.1.1.4'
Fe Fe 0.3463 0.8444 'International Tables Vol C Tables 4.2.6.8 and 6.1.1.4'
K K 0.2009 0.2494 'International Tables Vol C Tables 4.2.6.8 and 6.1.1.4'
N N 0.0061 0.0033 'International Tables Vol C Tables 4.2.6.8 and 6.1.1.4'
C C 0.0033 0.0016 'International Tables Vol C Tables 4.2.6.8 and 6.1.1.4'
H H 0.0000 0.0000 'International Tables Vol C Tables 4.2.6.8 and 6.1.1.4'

loop_
_geom_angle_atom_site_label_1
_geom_angle_atom_site_label_2
_geom_angle_atom_site_label_3
_geom_angle
_geom_angle_site_symmetry_1
_geom_angle_site_symmetry_3
C1 Zn1 C12 116.85(12) . .
C1 Zn1 C11 115.73(12) . .
C12 Zn1 C11 127.04(12) . .
C99 Fe1 C98 39.3(4) . .
C99 Fe1 C7 57.1(4) . .
C98 Fe1 C7 62.7(5) . .
C99 Fe1 C5 111.8(3) . .
C98 Fe1 C5 119.1(5) . .
C7 Fe1 C5 162.2(3) . .
C99 Fe1 C4 137.1(4) . .
C98 Fe1 C4 114.6(4) . .
C7 Fe1 C4 156.7(3) . .
C5 Fe1 C4 40.95(10) . .
C99 Fe1 C2 142.8(3) . .
C98 Fe1 C2 172.8(5) . .
C7 Fe1 C2 111.8(3) . .
C5 Fe1 C2 67.65(11) . .
C4 Fe1 C2 68.35(12) . .
C99 Fe1 C3 176.4(3) . .
C98 Fe1 C3 137.2(5) . .
C7 Fe1 C3 123.7(3) . .
C5 Fe1 C3 68.47(13) . .
C4 Fe1 C3 40.83(12) . .
C2 Fe1 C3 40.77(10) . .
C99 Fe1 C97 64.5(5) . .
C98 Fe1 C97 35.7(5) . .
C7 Fe1 C97 46.3(4) . .
C5 Fe1 C97 145.8(3) . .
C4 Fe1 C97 116.7(4) . .
C2 Fe1 C97 137.2(4) . .
C3 Fe1 C97 113.1(4) . .
C99 Fe1 C8 69.8(4) . .
C98 Fe1 C8 46.2(5) . .
C7 Fe1 C8 39.0(3) . .
C5 Fe1 C8 155.9(2) . .
C4 Fe1 C8 120.9(2) . .
C2 Fe1 C8 126.6(2) . .
C3 Fe1 C8 108.4(2) . .
C97 Fe1 C8 11.7(4) . .
C99 Fe1 C10 18.1(3) . .
C98 Fe1 C10 28.0(4) . .
C7 Fe1 C10 69.0(3) . .
C5 Fe1 C10 104.2(2) . .
C4 Fe1 C10 120.6(2) . .
C2 Fe1 C10 156.8(2) . .
C3 Fe1 C10 158.6(2) . .
C97 Fe1 C10 61.1(4) . .
C8 Fe1 C10 69.6(3) . .
C99 Fe1 C9 52.9(3) . .
C98 Fe1 C9 13.6(5) . .
C7 Fe1 C9 68.6(4) . .
C5 Fe1 C9 117.5(2) . .
C4 Fe1 C9 104.1(2) . .
C2 Fe1 C9 162.8(2) . .
C3 Fe1 C9 123.6(2) . .
C97 Fe1 C9 31.1(4) . .
C8 Fe1 C9 42.8(3) . .
C10 Fe1 C9 40.4(3) . .
C99 Fe1 C6 22.7(3) . .
C98 Fe1 C6 56.1(4) . .
C7 Fe1 C6 42.7(3) . .
C5 Fe1 C6 121.59(18) . .
C4 Fe1 C6 157.4(2) . .
C2 Fe1 C6 123.7(2) . .
C3 Fe1 C6 160.2(2) . .
C97 Fe1 C6 69.2(4) . .
C8 Fe1 C6 69.6(3) . .
C10 Fe1 C6 40.7(2) . .
C9 Fe1 C6 69.2(3) . .
N3 K1 N2 100.13(10) . .
N3 K1 N1 62.99(9) . .
N2 K1 N1 63.29(8) . .
N3 K1 C1 93.07(8) . 1_545
N2 K1 C1 92.88(8) . 1_545
N1 K1 C1 139.91(9) . 1_545
N3 K1 C5 119.98(9) . 1_545
N2 K1 C5 85.43(8) . 1_545
N1 K1 C5 147.86(9) . 1_545
C1 K1 C5 27.04(7) 1_545 1_545
N3 K1 C2 88.54(9) . 1_545
N2 K1 C2 119.66(8) . 1_545
N1 K1 C2 150.69(9) . 1_545
C1 K1 C2 26.79(7) 1_545 1_545
C5 K1 C2 42.09(7) 1_545 1_545
N3 K1 C4 129.54(9) . 1_545
N2 K1 C4 104.89(8) . 1_545
N1 K1 C4 165.79(8) . 1_545
C1 K1 C4 43.23(8) 1_545 1_545
C5 K1 C4 25.18(7) 1_545 1_545
C2 K1 C4 41.01(8) 1_545 1_545
N3 K1 C3 108.89(9) . 1_545
N2 K1 C3 126.29(8) . 1_545
N1 K1 C3 169.62(8) . 1_545
C1 K1 C3 42.79(7) 1_545 1_545
C5 K1 C3 40.96(7) 1_545 1_545
C2 K1 C3 24.71(6) 1_545 1_545
C4 K1 C3 24.41(7) 1_545 1_545
C18A N1 C17 97.3(5) . .
C18A N1 C16 120.0(5) . .
C17 N1 C16 111.5(3) . .
C18A N1 C18 21.7(5) . .
C17 N1 C18 118.2(4) . .
C16 N1 C18 104.0(4) . .
C18A N1 K1 112.3(4) . .
C17 N1 K1 99.8(2) . .
C16 N1 K1 112.9(2) . .
C18 N1 K1 110.7(4) . .
C14 N2 C15 114.0(3) . .
C14 N2 C13 108.5(3) . .
C15 N2 C13 107.3(3) . .
C14 N2 K1 107.9(2) . .
C15 N2 K1 108.38(18) . .
C13 N2 K1 110.9(2) . .
C20A N3 C21 117.1(7) . .
C20A N3 C19 74.6(6) . .
C21 N3 C19 126.3(4) . .
C20A N3 C20 29.3(6) . .
C21 N3 C20 102.3(4) . .
C19 N3 C20 103.6(4) . .
C20A N3 C19A 110.4(6) . .
C21 N3 C19A 91.1(4) . .
C19 N3 C19A 41.3(3) . .
C20 N3 C19A 138.7(4) . .
C20A N3 K1 115.6(6) . .
C21 N3 K1 110.8(2) . .
C19 N3 K1 108.3(3) . .
C20 N3 K1 102.4(3) . .
C19A N3 K1 109.0(3) . .
C5 C1 C2 103.0(3) . .
C5 C1 Zn1 126.1(2) . .
C2 C1 Zn1 126.3(2) . .
C5 C1 Fe1 67.42(15) . .
C2 C1 Fe1 67.78(16) . .
Zn1 C1 Fe1 109.24(14) . .
C5 C1 K1 78.95(16) . 1_565
C2 C1 K1 82.17(17) . 1_565
Zn1 C1 K1 123.76(12) . 1_565
Fe1 C1 K1 126.93(13) . 1_565
C3 C2 C1 111.1(3) . .
C3 C2 Fe1 69.65(16) . .
C1 C2 Fe1 71.00(16) . .
C3 C2 K1 85.44(18) . 1_565
C1 C2 K1 71.05(16) . 1_565
Fe1 C2 K1 122.03(12) . 1_565
C3 C2 H2 124.5 . .
C1 C2 H2 124.5 . .
Fe1 C2 H2 126.5 . .
K1 C2 H2 110.9 1_565 .
C2 C3 C4 107.3(3) . .
C2 C3 Fe1 69.58(16) . .
C4 C3 Fe1 69.53(17) . .
C2 C3 K1 69.85(17) . 1_565
C4 C3 K1 75.78(18) . 1_565
Fe1 C3 K1 113.90(13) . 1_565
C2 C3 H3 126.3 . .
C4 C3 H3 126.3 . .
Fe1 C3 H3 126.1 . .
K1 C3 H3 119.9 1_565 .
C5 C4 C3 107.1(3) . .
C5 C4 Fe1 69.09(16) . .
C3 C4 Fe1 69.64(17) . .
C5 C4 K1 68.46(16) . 1_565
C3 C4 K1 79.81(18) . 1_565
Fe1 C4 K1 115.94(12) . 1_565
C5 C4 H4 126.5 . .
C3 C4 H4 126.5 . .
Fe1 C4 H4 126.4 . .
K1 C4 H4 117.2 1_565 .
C4 C5 C1 111.5(3) . .
C4 C5 Fe1 69.96(17) . .
C1 C5 Fe1 71.57(16) . .
C4 C5 K1 86.36(17) . 1_565
C1 C5 K1 74.01(15) . 1_565
Fe1 C5 K1 126.27(12) . 1_565
C4 C5 H5 124.2 . .
C1 C5 H5 124.2 . .
Fe1 C5 H5 125.8 . .
K1 C5 H5 107.5 1_565 .
C9 C10 C6 110.1(5) . .
C9 C10 Fe1 69.9(3) . .
C6 C10 Fe1 69.8(3) . .
C9 C10 H10 124.9 . .
C6 C10 H10 124.9 . .
Fe1 C10 H10 127.0 . .
C10 C6 C7 104.4(6) . .
C10 C6 Fe1 69.5(3) . .
C7 C6 Fe1 66.7(4) . .
C10 C6 H6 127.8 . .
C7 C6 H6 127.8 . .
Fe1 C6 H6 127.5 . .
C8 C7 C6 111.8(8) . .
C8 C7 Fe1 72.4(5) . .
C6 C7 Fe1 70.7(4) . .
C8 C7 H7 124.1 . .
C6 C7 H7 124.1 . .
Fe1 C7 H7 124.4 . .
C7 C8 C9 106.8(7) . .
C7 C8 Fe1 68.7(5) . .
C9 C8 Fe1 68.9(4) . .
C7 C8 H8 126.6 . .
C9 C8 H8 126.6 . .
Fe1 C8 H8 127.4 . .
C10 C9 C8 106.7(6) . .
C10 C9 Fe1 69.7(4) . .
C8 C9 Fe1 68.3(4) . .
C10 C9 H9 126.6 . .
C8 C9 H9 126.6 . .
Fe1 C9 H9 126.9 . .
Zn1 C11 H11A 109.5 . .
Zn1 C11 H11B 109.5 . .
H11A C11 H11B 109.5 . .
Zn1 C11 H11C 109.5 . .
H11A C11 H11C 109.5 . .
H11B C11 H11C 109.5 . .
Zn1 C12 H12A 109.5 . .
Zn1 C12 H12B 109.5 . .
H12A C12 H12B 109.5 . .
Zn1 C12 H12C 109.5 . .
H12A C12 H12C 109.5 . .
H12B C12 H12C 109.5 . .
N2 C13 H13A 109.5 . .
N2 C13 H13B 109.5 . .
H13A C13 H13B 109.5 . .
N2 C13 H13C 109.5 . .
H13A C13 H13C 109.5 . .
H13B C13 H13C 109.5 . .
N2 C14 H14A 109.5 . .
N2 C14 H14B 109.5 . .
H14A C14 H14B 109.5 . .
N2 C14 H14C 109.5 . .
H14A C14 H14C 109.5 . .
H14B C14 H14C 109.5 . .
N2 C15 C16 115.1(3) . .
N2 C15 H15A 108.5 . .
C16 C15 H15A 108.5 . .
N2 C15 H15B 108.5 . .
C16 C15 H15B 108.5 . .
H15A C15 H15B 107.5 . .
N1 C16 C15 113.7(3) . .
N1 C16 H16A 108.8 . .
C15 C16 H16A 108.8 . .
N1 C16 H16B 108.8 . .
C15 C16 H16B 108.8 . .
H16A C16 H16B 107.7 . .
N1 C17 H17A 109.5 . .
N1 C17 H17B 109.5 . .
H17A C17 H17B 109.5 . .
N1 C17 H17C 109.5 . .
H17A C17 H17C 109.5 . .
H17B C17 H17C 109.5 . .
C19 C18 N1 112.9(6) . .
C19 C18 H18A 109.0 . .
N1 C18 H18A 109.0 . .
C19 C18 H18B 109.0 . .
N1 C18 H18B 109.0 . .
H18A C18 H18B 107.8 . .
N3 C19 C18 108.9(6) . .
N3 C19 H19A 109.9 . .
C18 C19 H19A 109.9 . .
N3 C19 H19B 109.9 . .
C18 C19 H19B 109.9 . .
H19A C19 H19B 108.3 . .
N3 C20 H20A 109.5 . .
N3 C20 H20B 109.5 . .
N3 C20 H20C 109.5 . .
N1 C18A C19A 107.4(7) . .
N1 C18A H18C 110.2 . .
C19A C18A H18C 110.2 . .
N1 C18A H18D 110.2 . .
C19A C18A H18D 110.2 . .
H18C C18A H18D 108.5 . .
C18A C19A N3 109.4(6) . .
C18A C19A H19C 109.8 . .
N3 C19A H19C 109.8 . .
C18A C19A H19D 109.8 . .
N3 C19A H19D 109.8 . .
H19C C19A H19D 108.2 . .
N3 C20A H20D 109.5 . .
N3 C20A H20E 109.5 . .
H20D C20A H20E 109.5 . .
N3 C20A H20F 109.5 . .
H20D C20A H20F 109.5 . .
H20E C20A H20F 109.5 . .
N3 C21 H21A 109.5 . .
N3 C21 H21B 109.5 . .
H21A C21 H21B 109.5 . .
N3 C21 H21C 109.5 . .
H21A C21 H21C 109.5 . .
H21B C21 H21C 109.5 . .
C98 C99 C95 108.5(11) . .
C98 C99 Fe1 70.6(7) . .
C95 C99 Fe1 73.0(5) . .
C98 C99 H99 125.7 . .
C95 C99 H99 125.7 . .
Fe1 C99 H99 122.3 . .
C96 C95 C99 106.4(9) . .
C96 C95 Fe1 71.5(7) . .
C99 C95 Fe1 66.5(5) . .
C96 C95 H95 126.8 . .
C99 C95 H95 126.8 . .
Fe1 C95 H95 126.7 . .
C97 C98 C99 113.1(15) . .
C97 C98 Fe1 74.0(9) . .
C99 C98 Fe1 70.1(7) . .
C97 C98 H98 123.4 . .
C99 C98 H98 123.4 . .
Fe1 C98 H98 124.0 . .
C98 C97 C96 108.0(12) . .
C98 C97 Fe1 70.3(9) . .
C96 C97 Fe1 70.8(7) . .
C98 C97 H97 126.0 . .
C96 C97 H97 126.0 . .
Fe1 C97 H97 124.5 . .
C95 C96 C97 104.0(10) . .
C95 C96 Fe1 69.7(6) . .
C97 C96 Fe1 66.4(6) . .
C95 C96 H96 128.0 . .
C97 C96 H96 128.0 . .
Fe1 C96 H96 127.3 . .

loop_
_geom_bond_atom_site_label_1
_geom_bond_atom_site_label_2
_geom_bond_distance
_geom_bond_site_symmetry_2
Zn1 C1 2.002(3) .
Zn1 C12 2.027(3) .
Zn1 C11 2.037(3) .
Fe1 C99 1.989(8) .
Fe1 C98 1.995(15) .
Fe1 C7 1.996(9) .
Fe1 C5 2.017(3) .
Fe1 C4 2.028(3) .
Fe1 C2 2.029(3) .
Fe1 C3 2.030(3) .
Fe1 C97 2.036(11) .
Fe1 C8 2.042(8) .
Fe1 C10 2.048(5) .
Fe1 C9 2.051(7) .
Fe1 C6 2.051(6) .
K1 N3 2.860(3) .
K1 N2 2.872(3) .
K1 N1 2.885(3) .
K1 C1 3.031(3) 1_545
K1 C5 3.094(3) 1_545
K1 C2 3.175(3) 1_545
K1 C4 3.320(3) 1_545
K1 C3 3.371(3) 1_545
N1 C18A 1.417(10) .
N1 C17 1.440(4) .
N1 C16 1.485(4) .
N1 C18 1.575(9) .
N2 C14 1.441(4) .
N2 C15 1.451(4) .
N2 C13 1.452(4) .
N3 C20A 1.255(14) .
N3 C21 1.421(4) .
N3 C19 1.447(6) .
N3 C20 1.584(7) .
N3 C19A 1.648(9) .
C1 C5 1.434(4) .
C1 C2 1.444(4) .
C1 K1 3.031(3) 1_565
C2 C3 1.414(4) .
C2 K1 3.175(3) 1_565
C2 H2 0.950 .
C3 C4 1.415(4) .
C3 K1 3.371(3) 1_565
C3 H3 0.950 .
C4 C5 1.415(4) .
C4 K1 3.320(3) 1_565
C4 H4 0.950 .
C5 K1 3.094(3) 1_565
C5 H5 0.950 .
C10 C9 1.415(11) .
C10 C6 1.425(8) .
C10 H10 0.950 .
C6 C7 1.473(11) .
C6 H6 0.950 .
C7 C8 1.347(12) .
C7 H7 0.950 .
C8 C9 1.492(11) .
C8 H8 0.950 .
C9 H9 0.950 .
C11 H11A 0.980 .
C11 H11B 0.980 .
C11 H11C 0.980 .
C12 H12A 0.980 .
C12 H12B 0.980 .
C12 H12C 0.980 .
C13 H13A 0.980 .
C13 H13B 0.980 .
C13 H13C 0.980 .
C14 H14A 0.980 .
C14 H14B 0.980 .
C14 H14C 0.980 .
C15 C16 1.490(5) .
C15 H15A 0.990 .
C15 H15B 0.990 .
C16 H16A 0.990 .
C16 H16B 0.990 .
C17 H17A 0.980 .
C17 H17B 0.980 .
C17 H17C 0.980 .
C18 C19 1.498(10) .
C18 H18A 0.990 .
C18 H18B 0.990 .
C19 H19A 0.990 .
C19 H19B 0.990 .
C20 H20A 0.980 .
C20 H20B 0.980 .
C20 H20C 0.980 .
C18A C19A 1.502(12) .
C18A H18C 0.990 .
C18A H18D 0.990 .
C19A H19C 0.990 .
C19A H19D 0.990 .
C20A H20D 0.980 .
C20A H20E 0.980 .
C20A H20F 0.980 .
C21 H21A 0.980 .
C21 H21B 0.980 .
C21 H21C 0.980 .
C99 C98 1.340(16) .
C99 C95 1.408(13) .
C99 H99 0.950 .
C95 C96 1.385(17) .
C95 H95 0.950 .
C98 C97 1.236(17) .
C98 H98 0.950 .
C97 C96 1.509(18) .
C97 H97 0.950 .
C96 H96 0.950 .
